data_1541233
loop_
_publ_author_name
'Milius, W.'

_publ_section_title
;
 Strukturverfeinerung des Kupferionenleiters Cu Te Cl
;
_journal_name_full 'Zeitschrift fuer Anorganische und Allgemeine Chemie'
_journal_page_first 175
_journal_page_last 184
_journal_volume 586
_journal_year 1990
_chemical_formula_sum 'Cl Cu Te'
_chemical_name_systematic 'Cu Te Cl'
_space_group_IT_number 141
_symmetry_space_group_name_Hall '-I 4bd 2'
_symmetry_space_group_name_H-M 'I 41/a m d :2'
_cell_angle_alpha 90
_cell_angle_beta 90
_cell_angle_gamma 90
_cell_formula_units_Z 16
_cell_length_a 15.609
_cell_length_b 15.609
_cell_length_c 4.795
_cell_volume 1168.258
_citation_journal_id_ASTM ZAACAB
_cod_data_source_file Milius_ZAACAB_1990_1233.cif
_cod_data_source_block Cl1Cu1Te1
_cod_original_formula_sum 'Cl1 Cu1 Te1'
_cod_database_code 1541233

loop_
_symmetry_equiv_pos_as_xyz
x,y,z
-y+1/4,x+3/4,z+1/4
-x+1/2,-y,z+1/2
y+1/4,-x+1/4,z+3/4
x,-y,-z
y+1/4,x+3/4,-z+1/4
-x+1/2,y,-z+1/2
-y+1/4,-x+1/4,-z+3/4
-x,-y,-z
y-1/4,-x-3/4,-z-1/4
x-1/2,y,-z-1/2
-y-1/4,x-1/4,-z-3/4
-x,y,z
-y-1/4,-x-3/4,z-1/4
x-1/2,-y,z-1/2
y-1/4,x-1/4,z-3/4
x+1/2,y+1/2,z+1/2
-y+3/4,x+5/4,z+3/4
-x+1,-y+1/2,z+1
y+3/4,-x+3/4,z+5/4
x+1/2,-y+1/2,-z+1/2
y+3/4,x+5/4,-z+3/4
-x+1,y+1/2,-z+1
-y+3/4,-x+3/4,-z+5/4
-x+1/2,-y+1/2,-z+1/2
y+1/4,-x-1/4,-z+1/4
x,y+1/2,-z
-y+1/4,x+1/4,-z-1/4
-x+1/2,y+1/2,z+1/2
-y+1/4,-x-1/4,z+1/4
x,-y+1/2,z
y+1/4,x+1/4,z-1/4

loop_
_atom_site_label
_atom_site_type_symbol
_atom_site_fract_x
_atom_site_fract_y
_atom_site_fract_z
_atom_site_occupancy
_atom_site_U_iso_or_equiv
Cu1 Cu+1 0 0.25 0.375 0.96 0.0
Cu2 Cu+1 0.1273 0.1227 0.875 0.752 0.0
Cl1 Cl-1 0 0.1197 0.1236 1 0.0
Te1 Te 0.1375 0 0.5 1 0.0
